data_8100384
loop_
_publ_author_name
'Xue, Gang'
'Yu, Wen-Tao'
'Fang, Qi'

_publ_section_title
;
Crystal structure of 4,5-(ethoxyethylenedithio)-1,3-dithiole-2-thione, 
C~7~H~8~OS~5~
;
_journal_issue 3
_journal_name_full 'Zeitschrift f\"ur Kristallographie - New Crystal Structures'
_journal_page_first 323
_journal_page_last 324
_journal_volume 218
_journal_year 2003
_chemical_formula_moiety 'C7 H8 O S5'
_chemical_formula_structural 'C7 H8 O1 S5'
_chemical_formula_sum 'C7 H8 O S5'
_chemical_formula_weight 268.43
_space_group_IT_number 14
_symmetry_cell_setting monoclinic
_symmetry_space_group_name_Hall '-P 2ybc'
_symmetry_space_group_name_H-M 'P 1 21/c 1'
_cell_angle_alpha 90.00
_cell_angle_beta 103.584(7)
_cell_angle_gamma 90.00
_cell_formula_units_Z 4
_cell_length_a 8.3699(7)
_cell_length_b 17.5725(15)
_cell_length_c 7.5305(7)
_cell_measurement_temperature 293(2)
_cell_volume 1076.60(16)
_diffrn_ambient_temperature 293(2)
_exptl_crystal_density_diffrn 1.656
_cod_depositor_comments
;
The following automatic conversions were performed:
'_symmetry_cell_setting' value 'Monoclinic' changed to 'monoclinic'
according to '/home/saulius/struct/CIF-dictionaries/cif_core.dic'
dictionary named 'cif_core.dic' version 2.4.1 from 2010-06-29.

Automatic conversion script
Id: cif_fix_enum 1527 2010-12-29 10:47:43Z saulius 
;
_cod_original_sg_symbol_H-M 'P 21/c'
_cod_original_formula_sum 'C7 H8 O1 S5'
_cod_database_code 8100384

loop_
_symmetry_equiv_pos_as_xyz
'x, y, z'
'-x, y+1/2, -z+1/2'
'-x, -y, -z'
'x, -y-1/2, z-1/2'

loop_
_atom_site_label
_atom_site_type_symbol
_atom_site_fract_x
_atom_site_fract_y
_atom_site_fract_z
_atom_site_U_iso_or_equiv
_atom_site_adp_type
_atom_site_occupancy
_atom_site_symmetry_multiplicity
_atom_site_calc_flag
_atom_site_refinement_flags
_atom_site_disorder_assembly
_atom_site_disorder_group
_atom_site_Wyckoff_symbol
S1 S 0.15168(10) 0.90920(4) -0.00294(11) 0.0577(2) Uani 1 4 d . . . e
S2 S 0.17686(8) 0.73991(4) -0.01138(9) 0.04294(18) Uani 1 4 d . . . e
S3 S 0.45681(8) 0.82697(3) 0.17200(9) 0.04138(17) Uani 1 4 d . . . e
S4 S 0.33451(8) 0.58917(4) 0.05823(10) 0.04346(18) Uani 1 4 d . . . e
S5 S 0.68031(8) 0.69669(4) 0.28829(10) 0.04579(18) Uani 1 4 d . . . e
O1 O 0.68993(19) 0.58769(9) 0.0349(2) 0.0403(4) Uani 1 4 d . . . e
C1 C 0.2560(3) 0.82952(14) 0.0485(3) 0.0404(6) Uani 1 4 d . . . e
C2 C 0.3518(3) 0.68733(13) 0.0891(3) 0.0372(5) Uani 1 4 d . . . e
C3 C 0.4842(3) 0.72817(13) 0.1743(3) 0.0370(5) Uani 1 4 d . . . e
C4 C 0.5119(3) 0.55845(14) 0.2283(3) 0.0436(6) Uani 1 4 d . . . e
H4A H 0.4932 0.5686 0.3484 0.052 Uiso 1 4 calc R . . e
H4B H 0.5241 0.5039 0.2173 0.052 Uiso 1 4 calc R . . e
C5 C 0.6716(3) 0.59705(13) 0.2136(3) 0.0396(5) Uani 1 4 d . . . e
H5A H 0.7623 0.5700 0.2951 0.048 Uiso 1 4 calc R . . e
C6 C 0.8554(3) 0.59860(18) 0.0175(4) 0.0534(7) Uani 1 4 d . . . e
H6A H 0.9271 0.5615 0.0918 0.064 Uiso 1 4 calc R . . e
H6B H 0.8931 0.6490 0.0606 0.064 Uiso 1 4 calc R . . e
C7 C 0.8622(3) 0.58996(17) -0.1770(4) 0.0549(7) Uani 1 4 d . . . e
H7A H 0.9730 0.5976 -0.1882 0.082 Uiso 1 4 calc R . . e
H7B H 0.7916 0.6270 -0.2500 0.082 Uiso 1 4 calc R . . e
H7C H 0.8265 0.5397 -0.2185 0.082 Uiso 1 4 calc R . . e

loop_
_atom_site_aniso_label
_atom_site_aniso_U_11
_atom_site_aniso_U_22
_atom_site_aniso_U_33
_atom_site_aniso_U_23
_atom_site_aniso_U_13
_atom_site_aniso_U_12
S1 0.0611(5) 0.0498(4) 0.0610(5) 0.0051(4) 0.0122(4) 0.0121(3)
S2 0.0376(3) 0.0460(4) 0.0449(4) -0.0032(3) 0.0089(3) -0.0038(3)
S3 0.0437(3) 0.0368(3) 0.0441(4) -0.0061(3) 0.0112(3) -0.0042(3)
S4 0.0405(3) 0.0368(3) 0.0551(4) -0.0047(3) 0.0154(3) -0.0086(3)
S5 0.0398(3) 0.0438(4) 0.0508(4) -0.0075(3) 0.0047(3) -0.0028(3)
O1 0.0324(8) 0.0468(10) 0.0433(10) -0.0025(8) 0.0120(7) -0.0027(7)
C1 0.0437(13) 0.0434(14) 0.0363(13) 0.0002(11) 0.0139(11) -0.0009(11)
C2 0.0388(12) 0.0367(12) 0.0388(13) -0.0022(10) 0.0143(10) -0.0035(10)
C3 0.0382(12) 0.0376(12) 0.0370(13) -0.0024(10) 0.0125(10) -0.0009(10)
C4 0.0497(14) 0.0381(13) 0.0462(15) 0.0031(11) 0.0175(12) -0.0033(11)
C5 0.0417(13) 0.0362(12) 0.0406(13) 0.0031(11) 0.0093(11) 0.0002(10)
C6 0.0327(13) 0.0665(18) 0.0628(19) -0.0071(15) 0.0147(12) -0.0064(12)
C7 0.0427(14) 0.0618(18) 0.0657(19) -0.0021(15) 0.0239(14) 0.0004(13)

loop_
_geom_bond_atom_site_label_1
_geom_bond_atom_site_label_2
_geom_bond_distance
_geom_bond_site_symmetry_2
_geom_bond_publ_flag
S1 C1 1.647(3) . y
S2 C1 1.727(3) . y
S2 C2 1.746(2) . y
S3 C1 1.720(3) . y
S3 C3 1.751(2) . y
S4 C2 1.742(2) . y
S4 C4 1.801(3) . y
S5 C3 1.754(2) . y
S5 C5 1.835(2) . y
O1 C5 1.399(3) . ?
O1 C6 1.434(3) . ?
C2 C3 1.349(3) . y
C4 C5 1.526(3) . y
C4 H4A 0.9700 . ?
C4 H4B 0.9700 . ?
C5 H5A 0.9800 . ?
C6 C7 1.487(4) . ?
C6 H6A 0.9700 . ?
C6 H6B 0.9700 . ?
C7 H7A 0.9600 . ?
C7 H7B 0.9600 . ?
C7 H7C 0.9600 . ?

loop_
_cod_related_entry_id
_cod_related_entry_database
_cod_related_entry_code
1 ChemSpider 2888371
